data_7033409
loop_
_publ_author_name
'Zuzek, Ashley A.'
'Parkin, Gerard'

_publ_section_title
;
 Oxidative addition of SiH4 and GeH4 to Ir(PPh3)2(CO)Cl: structural and
 spectroscopic evidence for the formation of products derived from cis
 oxidative addition.
;
_journal_issue 6
_journal_name_full 'Dalton transactions (Cambridge, England : 2003)'
_journal_page_first 2801
_journal_page_last 2808
_journal_paper_doi 10.1039/c4dt03363a
_journal_volume 44
_journal_year 2015
_chemical_formula_sum 'C43 H40 Cl Ir O P2 Si'
_chemical_formula_weight 890.43
_chemical_name_systematic
; 
 ? 
;
_space_group_crystal_system orthorhombic
_space_group_IT_number 19
_space_group_name_Hall 'P 2ac 2ab'
_space_group_name_H-M_alt 'P 21 21 21'
_symmetry_space_group_name_Hall 'P 2ac 2ab'
_symmetry_space_group_name_H-M 'P 21 21 21'
_atom_sites_solution_hydrogens mixed
_audit_creation_method SHELXL-2013
_audit_update_record
;
2014-10-30 deposited with the CCDC.
2014-11-24 downloaded from the CCDC.
;
_cell_angle_alpha 90
_cell_angle_beta 90
_cell_angle_gamma 90
_cell_formula_units_Z 4
_cell_length_a 11.4205(15)
_cell_length_b 17.117(2)
_cell_length_c 19.045(3)
_cell_measurement_reflns_used 9954
_cell_measurement_temperature 130(2)
_cell_measurement_theta_max 29.09
_cell_measurement_theta_min 2.38
_cell_volume 3723.0(9)
_computing_cell_refinement 'Bruker SAINT'
_computing_data_collection 'Bruker APEX2'
_computing_data_reduction 'Bruker SAINT'
_computing_molecular_graphics 'Bruker SHELXTL'
_computing_publication_material 'Bruker SHELXTL'
_computing_structure_refinement 'SHELXL-2013 (Sheldrick, 2013)'
_computing_structure_solution 'SHELXS-97 (Sheldrick, 2008)'
_diffrn_ambient_temperature 130(2)
_diffrn_measured_fraction_theta_full 1.000
_diffrn_measured_fraction_theta_max 0.993
_diffrn_measurement_device_type 'Bruker APEX-II CCD'
_diffrn_measurement_method '\f and \w scans'
_diffrn_radiation_type MoK\a
_diffrn_radiation_wavelength 0.71073
_diffrn_reflns_av_R_equivalents 0.1284
_diffrn_reflns_av_unetI/netI 0.1034
_diffrn_reflns_Laue_measured_fraction_full 1.000
_diffrn_reflns_Laue_measured_fraction_max 0.993
_diffrn_reflns_limit_h_max 16
_diffrn_reflns_limit_h_min -16
_diffrn_reflns_limit_k_max 24
_diffrn_reflns_limit_k_min -24
_diffrn_reflns_limit_l_max 27
_diffrn_reflns_limit_l_min -27
_diffrn_reflns_number 59511
_diffrn_reflns_point_group_measured_fraction_full 1.000
_diffrn_reflns_point_group_measured_fraction_max 0.992
_diffrn_reflns_theta_full 25.242
_diffrn_reflns_theta_max 30.684
_diffrn_reflns_theta_min 1.600
_exptl_absorpt_coefficient_mu 3.810
_exptl_absorpt_correction_T_max 0.7763
_exptl_absorpt_correction_T_min 0.6176
_exptl_absorpt_correction_type empirical
_exptl_absorpt_process_details sadabs
_exptl_crystal_colour colorless
_exptl_crystal_density_diffrn 1.589
_exptl_crystal_description block
_exptl_crystal_F_000 1776
_exptl_crystal_size_max 0.140
_exptl_crystal_size_mid 0.100
_exptl_crystal_size_min 0.070
_refine_diff_density_max 2.876
_refine_diff_density_min -2.055
_refine_diff_density_rms 0.177
_refine_ls_abs_structure_details
; 
 Refined as an inversion twin. 
;
_refine_ls_abs_structure_Flack -0.017(9)
_refine_ls_extinction_method none
_refine_ls_goodness_of_fit_ref 1.007
_refine_ls_hydrogen_treatment mixed
_refine_ls_matrix_type full
_refine_ls_number_parameters 447
_refine_ls_number_reflns 11440
_refine_ls_number_restraints 0
_refine_ls_restrained_S_all 1.007
_refine_ls_R_factor_all 0.0844
_refine_ls_R_factor_gt 0.0497
_refine_ls_shift/su_max 0.000
_refine_ls_shift/su_mean 0.000
_refine_ls_structure_factor_coef Fsqd
_refine_ls_weighting_details 'w=1/[\s^2^(Fo^2^)+(0.0355P)^2^] where P=(Fo^2^+2Fc^2^)/3'
_refine_ls_weighting_scheme calc
_refine_ls_wR_factor_gt 0.0869
_refine_ls_wR_factor_ref 0.0989
_reflns_Friedel_coverage 0.816
_reflns_Friedel_fraction_full 1.000
_reflns_Friedel_fraction_max 0.991
_reflns_number_gt 8467
_reflns_number_total 11440
_reflns_threshold_expression 'I > 2\s(I)'
_cod_data_source_file c4dt03363a2.cif
_cod_data_source_block irsis10
_cod_depositor_comments 'Adding full bibliography for 7033409.cif.'
_cod_database_code 7033409
_shelx_space_group_comment
; 
The symmetry employed for this shelxl refinement is uniquely defined 
by the following loop, which should always be used as a source of 
symmetry information in preference to the above space-group names. 
They are only intended as comments. 
;
_shelx_estimated_absorpt_t_min 0.618
_shelx_estimated_absorpt_t_max 0.776
_shelxl_version_number 2013-4

loop_
_space_group_symop_operation_xyz
'x, y, z'
'-x+1/2, -y, z+1/2'
'-x, y+1/2, -z+1/2'
'x+1/2, -y+1/2, -z'

loop_
_atom_site_label
_atom_site_type_symbol
_atom_site_fract_x
_atom_site_fract_y
_atom_site_fract_z
_atom_site_U_iso_or_equiv
_atom_site_adp_type
_atom_site_occupancy
_atom_site_site_symmetry_order
_atom_site_calc_flag
_atom_site_refinement_flags_posn
_atom_site_refinement_flags_adp
Ir Ir 0.29557(3) -0.32224(2) -0.76084(2) 0.01869(8) Uani 1 1 d . .
Cl Cl 0.1166(2) -0.29262(13) -0.69160(12) 0.0274(5) Uani 1 1 d . .
Si Si 0.4379(2) -0.30761(17) -0.84928(13) 0.0275(6) Uani 1 1 d . .
P1 P 0.4016(2) -0.23880(13) -0.68835(12) 0.0189(5) Uani 1 1 d . .
P2 P 0.1731(2) -0.39257(14) -0.83574(12) 0.0205(5) Uani 1 1 d . .
O O 0.3973(6) -0.4683(4) -0.6957(3) 0.0337(16) Uani 1 1 d . .
C1 C 0.3574(8) -0.4146(6) -0.7170(5) 0.027(2) Uani 1 1 d . .
C101 C 0.5574(8) -0.2336(5) -0.7058(4) 0.0203(19) Uani 1 1 d . .
C102 C 0.6143(8) -0.1653(5) -0.7243(5) 0.027(2) Uani 1 1 d . .
H10D H 0.5706 -0.1185 -0.7300 0.033 Uiso 1 1 calc R U
C103 C 0.7338(8) -0.1645(5) -0.7345(5) 0.032(2) Uani 1 1 d . .
H10E H 0.7721 -0.1174 -0.7476 0.038 Uiso 1 1 calc R U
C104 C 0.7979(9) -0.2325(5) -0.7258(4) 0.030(2) Uani 1 1 d . .
H10B H 0.8803 -0.2322 -0.7326 0.037 Uiso 1 1 calc R U
C105 C 0.7416(8) -0.3004(5) -0.7071(5) 0.026(2) Uani 1 1 d . .
H10C H 0.7855 -0.3470 -0.7008 0.031 Uiso 1 1 calc R U
C106 C 0.6232(8) -0.3013(5) -0.6976(4) 0.021(2) Uani 1 1 d . .
H10A H 0.5853 -0.3487 -0.6852 0.025 Uiso 1 1 calc R U
C111 C 0.4048(8) -0.2621(5) -0.5948(4) 0.0206(19) Uani 1 1 d . .
C112 C 0.3237(7) -0.3094(6) -0.5629(4) 0.025(2) Uani 1 1 d . .
H11A H 0.2648 -0.3341 -0.5903 0.031 Uiso 1 1 calc R U
C113 C 0.3270(8) -0.3215(7) -0.4912(4) 0.030(2) Uani 1 1 d . .
H11C H 0.2704 -0.3544 -0.4697 0.036 Uiso 1 1 calc R U
C114 C 0.4112(9) -0.2864(6) -0.4510(5) 0.030(2) Uani 1 1 d . .
H11E H 0.4119 -0.2940 -0.4015 0.036 Uiso 1 1 calc R U
C115 C 0.4943(9) -0.2404(6) -0.4821(5) 0.032(2) Uani 1 1 d . .
H11B H 0.5537 -0.2166 -0.4545 0.039 Uiso 1 1 calc R U
C116 C 0.4916(9) -0.2287(5) -0.5535(5) 0.026(2) Uani 1 1 d . .
H11D H 0.5500 -0.1972 -0.5750 0.031 Uiso 1 1 calc R U
C121 C 0.3514(8) -0.1384(5) -0.6910(4) 0.0190(18) Uani 1 1 d . .
C122 C 0.3496(7) -0.0992(5) -0.7553(5) 0.0234(19) Uani 1 1 d . .
H12A H 0.3695 -0.1263 -0.7971 0.028 Uiso 1 1 calc R U
C123 C 0.3191(7) -0.0213(5) -0.7585(5) 0.027(2) Uani 1 1 d . .
H12E H 0.3160 0.0047 -0.8026 0.033 Uiso 1 1 calc R U
C124 C 0.2935(9) 0.0187(5) -0.6981(4) 0.0269(19) Uani 1 1 d . .
H12D H 0.2771 0.0730 -0.6999 0.032 Uiso 1 1 calc R U
C125 C 0.2914(9) -0.0198(5) -0.6354(5) 0.029(2) Uani 1 1 d . .
H12B H 0.2695 0.0075 -0.5939 0.035 Uiso 1 1 calc R U
C126 C 0.3208(7) -0.0974(5) -0.6316(5) 0.023(2) Uani 1 1 d . .
H12C H 0.3200 -0.1232 -0.5874 0.028 Uiso 1 1 calc R U
C201 C 0.0600(8) -0.3325(5) -0.8744(4) 0.0229(19) Uani 1 1 d . .
C202 C 0.0916(9) -0.2691(6) -0.9162(5) 0.033(2) Uani 1 1 d . .
H20D H 0.1721 -0.2581 -0.9241 0.040 Uiso 1 1 calc R U
C203 C 0.0070(11) -0.2222(6) -0.9462(6) 0.043(3) Uani 1 1 d . .
H20C H 0.0290 -0.1799 -0.9758 0.051 Uiso 1 1 calc R U
C204 C -0.1101(11) -0.2370(6) -0.9330(5) 0.039(3) Uani 1 1 d . .
H20E H -0.1687 -0.2048 -0.9534 0.046 Uiso 1 1 calc R U
C205 C -0.1413(10) -0.2976(6) -0.8909(5) 0.037(3) Uani 1 1 d . .
H20B H -0.2217 -0.3069 -0.8811 0.045 Uiso 1 1 calc R U
C206 C -0.0569(9) -0.3458(6) -0.8623(5) 0.032(2) Uani 1 1 d . .
H20A H -0.0799 -0.3887 -0.8339 0.039 Uiso 1 1 calc R U
C211 C 0.0948(8) -0.4747(5) -0.7969(5) 0.0215(19) Uani 1 1 d . .
C212 C 0.0908(8) -0.4848(5) -0.7248(5) 0.025(2) Uani 1 1 d . .
H21B H 0.1301 -0.4494 -0.6945 0.030 Uiso 1 1 calc R U
C213 C 0.0284(9) -0.5479(6) -0.6973(5) 0.030(2) Uani 1 1 d . .
H21E H 0.0256 -0.5553 -0.6479 0.036 Uiso 1 1 calc R U
C214 C -0.0297(8) -0.5999(5) -0.7410(6) 0.031(2) Uani 1 1 d . .
H21A H -0.0730 -0.6422 -0.7218 0.038 Uiso 1 1 calc R U
C215 C -0.0237(8) -0.5893(6) -0.8124(6) 0.030(2) Uani 1 1 d . .
H21D H -0.0632 -0.6247 -0.8426 0.036 Uiso 1 1 calc R U
C216 C 0.0381(8) -0.5285(5) -0.8407(5) 0.025(2) Uani 1 1 d . .
H21C H 0.0427 -0.5228 -0.8902 0.030 Uiso 1 1 calc R U
C221 C 0.2443(8) -0.4396(5) -0.9105(5) 0.022(2) Uani 1 1 d . .
C222 C 0.3435(9) -0.4850(5) -0.8981(5) 0.028(2) Uani 1 1 d . .
H22B H 0.3715 -0.4913 -0.8515 0.034 Uiso 1 1 calc R U
C223 C 0.4009(9) -0.5207(6) -0.9526(5) 0.032(2) Uani 1 1 d . .
H22D H 0.4690 -0.5510 -0.9436 0.038 Uiso 1 1 calc R U
C224 C 0.3608(9) -0.5128(6) -1.0197(5) 0.032(2) Uani 1 1 d . .
H22C H 0.4011 -0.5376 -1.0573 0.038 Uiso 1 1 calc R U
C225 C 0.2632(9) -0.4696(6) -1.0330(5) 0.036(3) Uani 1 1 d . .
H22E H 0.2347 -0.4649 -1.0797 0.043 Uiso 1 1 calc R U
C226 C 0.2055(10) -0.4325(5) -0.9787(4) 0.0276(19) Uani 1 1 d . .
H22A H 0.1383 -0.4017 -0.9885 0.033 Uiso 1 1 calc R U
C301 C 0.2091(11) 0.0751(4) -0.4465(4) 0.060(4) Uani 1 1 d G .
H30A H 0.2167 0.1303 -0.4445 0.072 Uiso 1 1 calc R U
C302 C 0.0991(8) 0.0414(8) -0.4535(5) 0.079(5) Uani 1 1 d G .
H30B H 0.0314 0.0735 -0.4564 0.095 Uiso 1 1 calc R U
C303 C 0.0880(8) -0.0394(8) -0.4564(4) 0.090(6) Uani 1 1 d G .
H30C H 0.0127 -0.0625 -0.4613 0.108 Uiso 1 1 calc R U
C304 C 0.1869(12) -0.0865(4) -0.4523(4) 0.079(6) Uani 1 1 d G .
H30D H 0.1793 -0.1417 -0.4543 0.095 Uiso 1 1 calc R U
C305 C 0.2970(9) -0.0527(5) -0.4452(4) 0.060(4) Uani 1 1 d G .
H30E H 0.3646 -0.0849 -0.4424 0.072 Uiso 1 1 calc R U
C306 C 0.3081(7) 0.0281(6) -0.4423(4) 0.056(3) Uani 1 1 d G .
H30F H 0.3833 0.0511 -0.4375 0.068 Uiso 1 1 calc R U
H3 H 0.492(7) -0.244(4) -0.852(4) 0.01(2) Uiso 1 1 d . .
H2 H 0.528(8) -0.352(5) -0.849(5) 0.02(3) Uiso 1 1 d . .
H4 H 0.384(7) -0.317(6) -0.916(4) 0.03(2) Uiso 1 1 d . .
H1 H 0.249(10) -0.256(7) -0.782(6) 0.07(4) Uiso 1 1 d . .

loop_
_atom_site_aniso_label
_atom_site_aniso_U_11
_atom_site_aniso_U_22
_atom_site_aniso_U_33
_atom_site_aniso_U_23
_atom_site_aniso_U_13
_atom_site_aniso_U_12
Ir 0.02149(14) 0.01951(14) 0.01508(12) 0.00005(15) -0.00061(14) -0.00124(17)
Cl 0.0283(13) 0.0277(12) 0.0261(12) -0.0039(9) 0.0016(10) 0.0000(10)
Si 0.0281(14) 0.0340(18) 0.0204(13) -0.0021(11) 0.0024(10) -0.0042(12)
P1 0.0224(12) 0.0183(12) 0.0162(11) 0.0003(9) -0.0009(9) -0.0013(10)
P2 0.0241(13) 0.0213(12) 0.0162(11) 0.0000(9) -0.0008(9) -0.0015(9)
O 0.040(4) 0.031(4) 0.030(4) 0.003(3) -0.008(3) -0.002(4)
C1 0.025(5) 0.045(6) 0.013(4) -0.006(4) 0.005(4) -0.013(5)
C101 0.021(5) 0.026(5) 0.013(4) 0.001(4) -0.005(3) 0.000(4)
C102 0.022(5) 0.025(5) 0.035(6) -0.002(4) 0.000(4) 0.001(4)
C103 0.026(5) 0.029(5) 0.040(5) 0.001(5) 0.004(4) -0.012(4)
C104 0.018(4) 0.043(5) 0.030(5) -0.009(4) -0.001(5) 0.002(5)
C105 0.024(5) 0.026(5) 0.029(5) -0.008(4) -0.004(4) 0.005(4)
C106 0.025(5) 0.019(5) 0.018(4) 0.000(3) -0.002(4) 0.002(4)
C111 0.020(5) 0.025(5) 0.017(4) -0.002(4) -0.003(3) 0.003(4)
C112 0.022(5) 0.031(6) 0.023(4) 0.002(4) 0.003(3) -0.001(4)
C113 0.033(5) 0.037(5) 0.019(4) 0.006(5) 0.006(3) 0.001(5)
C114 0.044(7) 0.032(6) 0.014(5) 0.000(4) 0.001(4) 0.009(5)
C115 0.041(6) 0.037(6) 0.019(5) -0.003(4) -0.009(4) -0.002(5)
C116 0.032(6) 0.023(5) 0.023(5) 0.003(4) -0.005(4) 0.001(4)
C121 0.024(5) 0.017(4) 0.017(4) 0.001(3) 0.001(4) -0.003(4)
C122 0.025(4) 0.024(4) 0.022(5) -0.001(4) -0.002(4) -0.003(3)
C123 0.021(5) 0.027(5) 0.034(5) 0.015(4) -0.004(4) 0.009(4)
C124 0.032(5) 0.016(4) 0.033(5) 0.001(3) 0.005(5) 0.008(5)
C125 0.026(5) 0.026(5) 0.034(5) -0.006(4) 0.004(5) 0.001(5)
C126 0.026(6) 0.021(5) 0.022(4) -0.002(4) 0.000(4) 0.001(4)
C201 0.031(5) 0.020(5) 0.017(4) -0.003(4) -0.007(3) 0.001(4)
C202 0.036(6) 0.031(6) 0.033(6) 0.003(4) -0.006(5) -0.002(5)
C203 0.057(8) 0.031(6) 0.040(7) 0.007(5) -0.013(6) -0.001(6)
C204 0.047(7) 0.035(6) 0.033(6) 0.001(5) -0.010(5) 0.012(6)
C205 0.037(6) 0.043(7) 0.032(6) 0.004(5) -0.003(5) 0.007(5)
C206 0.042(7) 0.033(6) 0.022(5) 0.002(4) 0.005(4) 0.005(5)
C211 0.022(5) 0.018(5) 0.024(5) 0.001(4) -0.005(4) 0.003(4)
C212 0.026(5) 0.024(5) 0.025(6) -0.001(4) -0.001(4) 0.003(4)
C213 0.039(6) 0.030(6) 0.021(5) 0.004(4) 0.006(4) -0.002(5)
C214 0.026(5) 0.025(5) 0.043(6) 0.000(5) 0.003(5) -0.002(4)
C215 0.018(5) 0.018(5) 0.054(7) -0.002(5) 0.004(5) 0.000(4)
C216 0.024(5) 0.024(5) 0.028(5) -0.006(4) -0.005(4) 0.004(4)
C221 0.026(5) 0.018(5) 0.021(4) -0.005(4) 0.004(4) -0.009(4)
C222 0.035(6) 0.022(5) 0.028(5) -0.001(4) -0.002(4) -0.001(4)
C223 0.031(6) 0.034(6) 0.030(5) -0.003(4) -0.003(4) 0.000(5)
C224 0.031(6) 0.040(6) 0.025(5) -0.009(4) 0.009(4) -0.010(5)
C225 0.045(7) 0.044(6) 0.019(5) -0.004(4) 0.001(4) -0.013(5)
C226 0.026(5) 0.035(5) 0.021(4) -0.002(4) -0.001(5) -0.001(5)
C301 0.096(11) 0.044(7) 0.040(7) -0.003(5) -0.013(9) -0.010(9)
C302 0.051(10) 0.142(16) 0.045(8) 0.019(10) -0.004(7) 0.027(10)
C303 0.062(11) 0.163(19) 0.044(9) 0.005(12) -0.003(8) -0.060(12)
C304 0.154(17) 0.051(8) 0.033(7) -0.001(6) 0.027(10) -0.045(11)
C305 0.081(10) 0.065(9) 0.034(6) 0.016(6) 0.019(8) 0.025(9)
C306 0.046(8) 0.091(10) 0.032(6) 0.003(6) -0.005(6) -0.023(8)

loop_
_atom_type_symbol
_atom_type_description
_atom_type_scat_dispersion_real
_atom_type_scat_dispersion_imag
_atom_type_scat_source
C C 0.0033 0.0016 'International Tables Vol C Tables 4.2.6.8 and 6.1.1.4'
H H 0.0000 0.0000 'International Tables Vol C Tables 4.2.6.8 and 6.1.1.4'
Si Si 0.0817 0.0704 'International Tables Vol C Tables 4.2.6.8 and 6.1.1.4'
P P 0.1023 0.0942 'International Tables Vol C Tables 4.2.6.8 and 6.1.1.4'
Cl Cl 0.1484 0.1585 'International Tables Vol C Tables 4.2.6.8 and 6.1.1.4'
Ir Ir -1.4442 7.9887 'International Tables Vol C Tables 4.2.6.8 and 6.1.1.4'
O O 0.0106 0.0060 'International Tables Vol C Tables 4.2.6.8 and 6.1.1.4'

loop_
_geom_angle_atom_site_label_1
_geom_angle_atom_site_label_2
_geom_angle_atom_site_label_3
_geom_angle
C1 Ir P1 93.2(3)
C1 Ir P2 93.5(3)
P1 Ir P2 172.72(8)
C1 Ir Si 98.3(3)
P1 Ir Si 89.99(9)
P2 Ir Si 91.79(9)
C1 Ir Cl 103.9(3)
P1 Ir Cl 89.31(8)
P2 Ir Cl 86.37(8)
Si Ir Cl 157.82(9)
C1 Ir H1 172(5)
P1 Ir H1 82(5)
P2 Ir H1 91(5)
Si Ir H1 88(5)
Cl Ir H1 70(5)
Ir Si H3 117(3)
Ir Si H2 120(4)
H3 Si H2 97(5)
Ir Si H4 109(3)
H3 Si H4 106(5)
H2 Si H4 107(5)
C121 P1 C101 105.0(4)
C121 P1 C111 104.0(4)
C101 P1 C111 99.8(4)
C121 P1 Ir 113.6(3)
C101 P1 Ir 115.6(3)
C111 P1 Ir 117.1(3)
C201 P2 C211 104.7(4)
C201 P2 C221 104.5(4)
C211 P2 C221 101.3(4)
C201 P2 Ir 112.6(3)
C211 P2 Ir 116.4(3)
C221 P2 Ir 116.0(3)
O C1 Ir 175.3(8)
C102 C101 C106 118.6(8)
C102 C101 P1 123.4(7)
C106 C101 P1 118.0(7)
C103 C102 C101 120.7(8)
C103 C102 H10D 119.7
C101 C102 H10D 119.7
C102 C103 C104 119.8(9)
C102 C103 H10E 120.1
C104 C103 H10E 120.1
C105 C104 C103 119.7(9)
C105 C104 H10B 120.2
C103 C104 H10B 120.2
C106 C105 C104 120.4(9)
C106 C105 H10C 119.8
C104 C105 H10C 119.8
C105 C106 C101 120.8(9)
C105 C106 H10A 119.6
C101 C106 H10A 119.6
C112 C111 C116 118.4(8)
C112 C111 P1 123.1(7)
C116 C111 P1 118.5(7)
C111 C112 C113 120.5(9)
C111 C112 H11A 119.8
C113 C112 H11A 119.8
C114 C113 C112 120.5(9)
C114 C113 H11C 119.8
C112 C113 H11C 119.8
C113 C114 C115 119.8(9)
C113 C114 H11E 120.1
C115 C114 H11E 120.1
C114 C115 C116 119.8(9)
C114 C115 H11B 120.1
C116 C115 H11B 120.1
C115 C116 C111 121.1(9)
C115 C116 H11D 119.5
C111 C116 H11D 119.5
C126 C121 C122 118.1(8)
C126 C121 P1 122.7(7)
C122 C121 P1 119.1(7)
C123 C122 C121 120.6(9)
C123 C122 H12A 119.7
C121 C122 H12A 119.7
C124 C123 C122 119.9(9)
C124 C123 H12E 120.1
C122 C123 H12E 120.1
C125 C124 C123 119.9(8)
C125 C124 H12D 120.0
C123 C124 H12D 120.0
C124 C125 C126 120.5(8)
C124 C125 H12B 119.7
C126 C125 H12B 119.7
C125 C126 C121 120.8(8)
C125 C126 H12C 119.6
C121 C126 H12C 119.6
C206 C201 C202 118.4(9)
C206 C201 P2 122.2(7)
C202 C201 P2 119.4(7)
C203 C202 C201 120.6(10)
C203 C202 H20D 119.7
C201 C202 H20D 119.7
C202 C203 C204 119.6(10)
C202 C203 H20C 120.2
C204 C203 H20C 120.2
C205 C204 C203 120.1(10)
C205 C204 H20E 120.0
C203 C204 H20E 120.0
C204 C205 C206 120.3(11)
C204 C205 H20B 119.8
C206 C205 H20B 119.8
C201 C206 C205 121.0(10)
C201 C206 H20A 119.5
C205 C206 H20A 119.5
C212 C211 C216 119.5(9)
C212 C211 P2 121.0(7)
C216 C211 P2 119.4(7)
C211 C212 C213 119.1(9)
C211 C212 H21B 120.5
C213 C212 H21B 120.5
C214 C213 C212 121.1(9)
C214 C213 H21E 119.5
C212 C213 H21E 119.5
C215 C214 C213 119.0(10)
C215 C214 H21A 120.5
C213 C214 H21A 120.5
C216 C215 C214 121.1(10)
C216 C215 H21D 119.4
C214 C215 H21D 119.4
C215 C216 C211 120.2(9)
C215 C216 H21C 119.9
C211 C216 H21C 119.9
C226 C221 C222 118.0(9)
C226 C221 P2 123.6(8)
C222 C221 P2 118.4(7)
C223 C222 C221 120.6(9)
C223 C222 H22B 119.7
C221 C222 H22B 119.7
C224 C223 C222 120.3(10)
C224 C223 H22D 119.9
C222 C223 H22D 119.9
C225 C224 C223 120.2(9)
C225 C224 H22C 119.9
C223 C224 H22C 119.9
C224 C225 C226 120.1(9)
C224 C225 H22E 120.0
C226 C225 H22E 120.0
C221 C226 C225 120.8(10)
C221 C226 H22A 119.6
C225 C226 H22A 119.6
C302 C301 C306 120.0
C302 C301 H30A 120.0
C306 C301 H30A 120.0
C303 C302 C301 120.0
C303 C302 H30B 120.0
C301 C302 H30B 120.0
C302 C303 C304 120.0
C302 C303 H30C 120.0
C304 C303 H30C 120.0
C305 C304 C303 120.0
C305 C304 H30D 120.0
C303 C304 H30D 120.0
C304 C305 C306 120.0
C304 C305 H30E 120.0
C306 C305 H30E 120.0
C305 C306 C301 120.0
C305 C306 H30F 120.0
C301 C306 H30F 120.0

loop_
_geom_bond_atom_site_label_1
_geom_bond_atom_site_label_2
_geom_bond_distance
Ir C1 1.923(11)
Ir P1 2.326(2)
Ir P2 2.332(2)
Ir Si 2.354(3)
Ir Cl 2.485(2)
Ir H1 1.31(12)
Si H3 1.26(8)
Si H2 1.27(9)
Si H4 1.43(8)
P1 C121 1.812(9)
P1 C101 1.812(9)
P1 C111 1.827(9)
P2 C201 1.808(9)
P2 C211 1.823(9)
P2 C221 1.826(9)
O C1 1.103(11)
C101 C102 1.382(12)
C101 C106 1.390(12)
C102 C103 1.379(13)
C102 H10D 0.9500
C103 C104 1.384(13)
C103 H10E 0.9500
C104 C105 1.376(13)
C104 H10B 0.9500
C105 C106 1.364(13)
C105 H10C 0.9500
C106 H10A 0.9500
C111 C112 1.373(12)
C111 C116 1.387(12)
C112 C113 1.381(11)
C112 H11A 0.9500
C113 C114 1.369(13)
C113 H11C 0.9500
C114 C115 1.369(14)
C114 H11E 0.9500
C115 C116 1.376(13)
C115 H11B 0.9500
C116 H11D 0.9500
C121 C126 1.377(11)
C121 C122 1.396(12)
C122 C123 1.380(11)
C122 H12A 0.9500
C123 C124 1.370(13)
C123 H12E 0.9500
C124 C125 1.365(12)
C124 H12D 0.9500
C125 C126 1.373(12)
C125 H12B 0.9500
C126 H12C 0.9500
C201 C206 1.374(13)
C201 C202 1.393(13)
C202 C203 1.382(14)
C202 H20D 0.9500
C203 C204 1.385(16)
C203 H20C 0.9500
C204 C205 1.359(14)
C204 H20E 0.9500
C205 C206 1.381(13)
C205 H20B 0.9500
C206 H20A 0.9500
C211 C212 1.384(11)
C211 C216 1.402(12)
C212 C213 1.395(13)
C212 H21B 0.9500
C213 C214 1.387(14)
C213 H21E 0.9500
C214 C215 1.373(16)
C214 H21A 0.9500
C215 C216 1.368(13)
C215 H21D 0.9500
C216 H21C 0.9500
C221 C226 1.378(12)
C221 C222 1.394(13)
C222 C223 1.372(13)
C222 H22B 0.9500
C223 C224 1.365(13)
C223 H22D 0.9500
C224 C225 1.362(14)
C224 H22C 0.9500
C225 C226 1.381(13)
C225 H22E 0.9500
C226 H22A 0.9500
C301 C302 1.3900
C301 C306 1.3900
C301 H30A 0.9500
C302 C303 1.3900
C302 H30B 0.9500
C303 C304 1.3900
C303 H30C 0.9500
C304 C305 1.3900
C304 H30D 0.9500
C305 C306 1.3900
C305 H30E 0.9500
C306 H30F 0.9500
